data_4514575
loop_
_publ_author_name
'Zhang, Ying'
'Meng, Xiao-Qing'
'Ding, Hao-Jing'
'Wang, Xi'
'Yu, Mei-Hui'
'Zhang, Shu-Ming'
'Chang, Ze'
'Bu, Xian-He'

_publ_section_title
;
 Rational Construction of Breathing Metal-Organic Frameworks through
 Synergy of a Stretchy Ligand and Highly Variable \p-\p Interaction.
;
_journal_issue 23
_journal_name_full 'ACS applied materials &amp; interfaces'
_journal_page_first 20995
_journal_page_last 21003
_journal_paper_doi 10.1021/acsami.9b04759
_journal_volume 11
_journal_year 2019
_chemical_formula_moiety 'C64 H40 Cd2 N16 O8'
_chemical_formula_sum 'C64 H40 Cd2 N16 O8'
_chemical_formula_weight 1385.92
_space_group_crystal_system triclinic
_space_group_IT_number 2
_space_group_name_Hall '-P 1'
_space_group_name_H-M_alt 'P -1'
_symmetry_space_group_name_Hall '-P 1'
_symmetry_space_group_name_H-M 'P -1'
_atom_sites_solution_hydrogens geom
_audit_creation_date 2019-04-19
_audit_creation_method
;
Olex2 1.2
(compiled 2018.05.29 svn.r3508 for OlexSys, GUI svn.r5506)
;
_cell_angle_alpha 77.504(3)
_cell_angle_beta 66.142(4)
_cell_angle_gamma 88.035(3)
_cell_formula_units_Z 2
_cell_length_a 15.0446(6)
_cell_length_b 15.3208(6)
_cell_length_c 18.3342(6)
_cell_measurement_reflns_used 19402
_cell_measurement_temperature 120.00(10)
_cell_measurement_theta_max 74.4910
_cell_measurement_theta_min 4.1360
_cell_volume 3766.6(3)
_computing_cell_refinement 'CrysAlisPro 1.171.39.33c (Rigaku OD, 2017)'
_computing_data_collection 'CrysAlisPro 1.171.39.33c (Rigaku OD, 2017)'
_computing_data_reduction 'CrysAlisPro 1.171.39.33c (Rigaku OD, 2017)'
_computing_molecular_graphics 'Olex2 (Dolomanov et al., 2009)'
_computing_publication_material 'Olex2 (Dolomanov et al., 2009)'
_computing_structure_refinement 'ShelXL (Sheldrick, 2015)'
_computing_structure_solution 'SHELXT 2014/5 (Sheldrick, 2014)'
_diffrn_ambient_environment N~2~
_diffrn_ambient_temperature 120.00(10)
_diffrn_detector 'CCD plate'
_diffrn_measured_fraction_theta_full 0.995
_diffrn_measured_fraction_theta_max 0.957
_diffrn_measurement_details
;
List of Runs (angles in degrees, time in seconds):

  # Type    Start    End  Width  t~exp~   \w     \q     \k     \f   Frames
--------------------------------------------------------------------------
  1  \w    -88.00  35.00   0.50    0.50    --    0.00 -82.00-120.00  246
  2  \w    -23.00   5.00   0.50    0.50    --    0.00  77.00 -90.00   56
  3  \w    -64.00 -36.00   0.50    0.50    --    0.00 -77.00  30.00   56
  4  \w      2.00  83.00   0.50    0.50    --    0.00  57.00 -60.00  162
  5  \w    -67.00 -31.00   0.50    0.50    --    0.00 -38.00  60.00   72
  6  \w     -8.00  18.00   0.50    0.50    --    0.00 -38.00  60.00   52
  7  \w    -29.00  82.00   0.50    0.50    --    0.00  57.00  90.00  222
  8  \w     63.00 182.00   0.50    0.50    --   97.10  30.00   0.00  238
  9  \w     63.00 186.00   0.50    0.50    --   97.10  30.00 -30.00  246
 10  \w      9.00 134.00   0.50    0.50    --   97.10 -82.00 -90.00  250
 11  \w     75.00 102.00   0.50    0.50    --   97.10 -82.00-150.00   54
 12  \w     70.00 133.00   0.50    0.50    --   97.10 -82.00   0.00  126
 13  \w      9.00  72.00   0.50    0.50    --   97.10 -82.00  90.00  126
 14  \w     94.00 119.00   0.50    0.50    --   97.10 -82.00-180.00   50
 15  \w     55.00 129.00   0.50    0.50    --   97.10 -82.00 120.00  148
 16  \w     68.00 180.00   0.50    0.50    --   97.10  61.00-120.00  224
 17  \w      9.00 131.00   0.50    0.50    --   97.10 -30.00   0.00  244
 18  \w    115.00 142.00   0.50    0.50    --   97.10  61.00  60.00   54
 19  \w     10.00 128.00   0.50    0.50    --   97.10 -61.00 120.00  236
 20  \w     17.00 123.00   0.50    0.50    --   97.10 -61.00 -90.00  212
 21  \w    112.00 150.00   0.50    0.50    --   97.10  44.00  30.00   76
 22  \w     65.00 106.00   0.50    0.50    --   97.10 -82.00  60.00   82
 23  \w     93.00 120.00   0.50    0.50    --   97.10 -82.00-120.00   54
;
_diffrn_measurement_device 'four-circle diffractometer'
_diffrn_measurement_device_type 'XtaLAB AFC12 (RINC): Kappa single'
_diffrn_measurement_method '\w scans'
_diffrn_orient_matrix_type 'CrysAlisPro convention (1999,Acta A55,543-557)'
_diffrn_orient_matrix_UB_11 -0.0058032000
_diffrn_orient_matrix_UB_12 0.0993095000
_diffrn_orient_matrix_UB_13 -0.0368883000
_diffrn_orient_matrix_UB_21 -0.1119271000
_diffrn_orient_matrix_UB_22 -0.0123138000
_diffrn_orient_matrix_UB_23 0.0372135000
_diffrn_orient_matrix_UB_31 -0.0044609000
_diffrn_orient_matrix_UB_32 0.0251301000
_diffrn_orient_matrix_UB_33 0.0783049000
_diffrn_radiation_monochromator mirror
_diffrn_radiation_probe x-ray
_diffrn_radiation_type CuK\a
_diffrn_radiation_wavelength 1.54184
_diffrn_reflns_av_R_equivalents 0.0400
_diffrn_reflns_av_unetI/netI 0.0344
_diffrn_reflns_Laue_measured_fraction_full 0.995
_diffrn_reflns_Laue_measured_fraction_max 0.957
_diffrn_reflns_limit_h_max 18
_diffrn_reflns_limit_h_min -18
_diffrn_reflns_limit_k_max 18
_diffrn_reflns_limit_k_min -18
_diffrn_reflns_limit_l_max 22
_diffrn_reflns_limit_l_min -20
_diffrn_reflns_number 41275
_diffrn_reflns_point_group_measured_fraction_full 0.995
_diffrn_reflns_point_group_measured_fraction_max 0.957
_diffrn_reflns_theta_full 67.684
_diffrn_reflns_theta_max 74.993
_diffrn_reflns_theta_min 3.539
_diffrn_source 'Rotating-anode X-ray tube (dual wavelength)'
_diffrn_source_type 'Rigaku (Cu) X-ray DW Source'
_exptl_absorpt_coefficient_mu 4.990
_exptl_absorpt_correction_T_max 1.00000
_exptl_absorpt_correction_T_min 0.45683
_exptl_absorpt_correction_type multi-scan
_exptl_absorpt_process_details
;
CrysAlisPro 1.171.39.33c (Rigaku Oxford Diffraction, 2017)
Empirical absorption correction using spherical harmonics,
 implemented in SCALE3 ABSPACK scaling algorithm.
;
_exptl_crystal_colour red
_exptl_crystal_density_diffrn 1.222
_exptl_crystal_description rodlike
_exptl_crystal_F_000 1392
_exptl_crystal_size_max 0.16
_exptl_crystal_size_mid 0.16
_exptl_crystal_size_min 0.1
_refine_diff_density_max 1.338
_refine_diff_density_min -2.867
_refine_diff_density_rms 0.106
_refine_ls_extinction_method none
_refine_ls_goodness_of_fit_ref 1.111
_refine_ls_hydrogen_treatment constr
_refine_ls_matrix_type full
_refine_ls_number_parameters 811
_refine_ls_number_reflns 14853
_refine_ls_number_restraints 0
_refine_ls_restrained_S_all 1.111
_refine_ls_R_factor_all 0.0568
_refine_ls_R_factor_gt 0.0524
_refine_ls_shift/su_max 0.002
_refine_ls_shift/su_mean 0.000
_refine_ls_structure_factor_coef Fsqd
_refine_ls_weighting_details 'w=1/[\s^2^(Fo^2^)+(0.1032P)^2^+2.3289P] where P=(Fo^2^+2Fc^2^)/3'
_refine_ls_weighting_scheme calc
_refine_ls_wR_factor_gt 0.1513
_refine_ls_wR_factor_ref 0.1557
_reflns_Friedel_coverage 0.000
_reflns_number_gt 13198
_reflns_number_total 14853
_reflns_threshold_expression 'I > 2\s(I)'
_cod_data_source_file am9b04759_si_007.cif
_cod_data_source_block 1'c
_cod_database_code 4514575
_shelx_shelxl_version_number 2018/3
_shelx_space_group_comment
;
The symmetry employed for this shelxl refinement is uniquely defined
by the following loop, which should always be used as a source of
symmetry information in preference to the above space-group names.
They are only intended as comments.
;
_shelx_estimated_absorpt_t_max 0.635
_shelx_estimated_absorpt_t_min 0.502
_reflns_odcompleteness_completeness 99.55
_reflns_odcompleteness_iscentric 1
_reflns_odcompleteness_theta 66.97
_olex2_refinement_description
;
1. Fixed Uiso
 At 1.2 times of:
  All C(H) groups
2.a Aromatic/amide H refined with riding coordinates:
 C1(H1), C2(H2), C3(H3), C5(H5), C11(H11), C12(H12), C13(H13), C14(H14),
 C16(H16), C17(H17), C18(H18), C19(H19), C22(H22), C23(H23), C25(H25), C26(H26),
  C28(H28), C29(H29), C31(H31), C32(H32), C36(H36), C37(H37), C39(H39),
 C40(H40), C42(H42), C43(H43), C45(H45), C46(H46), C48(H48), C49(H49), C51(H51),
  C52(H52), C58(H58), C59(H59), C60(H60), C61(H61), C63(H63), C64(H64),
 C65(H65), C66(H66)
;
_olex2_submission_special_instructions 'No special instructions were received'
_oxdiff_exptl_absorpt_empirical_details
;
Empirical correction (ABSPACK) includes:
- Absorption correction using spherical harmonics
- Frame scaling
;
_oxdiff_exptl_absorpt_empirical_full_max 1.812
_oxdiff_exptl_absorpt_empirical_full_min 0.577

loop_
_space_group_symop_operation_xyz
'x, y, z'
'-x, -y, -z'

loop_
_atom_site_label
_atom_site_type_symbol
_atom_site_fract_x
_atom_site_fract_y
_atom_site_fract_z
_atom_site_U_iso_or_equiv
_atom_site_adp_type
_atom_site_occupancy
_atom_site_site_symmetry_order
_atom_site_calc_flag
_atom_site_refinement_flags_posn
Cd1 Cd 0.41953(2) 0.57149(2) 0.44697(2) 0.02974(9) Uani 1 1 d .
Cd2 Cd 0.43219(2) 0.06535(2) -0.06530(2) 0.02955(9) Uani 1 1 d .
O1 O 0.37339(18) 0.15189(19) -0.15628(15) 0.0416(6) Uani 1 1 d .
O2 O 0.27485(18) 0.12974(18) -0.02568(15) 0.0396(6) Uani 1 1 d .
O3 O -0.2809(2) 0.47219(18) -0.43314(18) 0.0465(7) Uani 1 1 d .
O4 O -0.3365(2) 0.33276(18) -0.37567(18) 0.0438(6) Uani 1 1 d .
O5 O 0.52773(18) 0.68994(17) 0.41756(15) 0.0375(5) Uani 1 1 d .
O6 O 0.56238(17) 0.57712(15) 0.49816(16) 0.0374(5) Uani 1 1 d .
O7 O 1.40578(17) 1.00406(16) 0.06989(14) 0.0357(5) Uani 1 1 d .
O8 O 1.42504(17) 0.93755(17) 0.18096(15) 0.0386(5) Uani 1 1 d .
N1 N 0.5090(2) 0.5438(2) 0.31786(17) 0.0346(6) Uani 1 1 d .
N2 N 0.6608(2) 0.57665(19) 0.01110(18) 0.0353(6) Uani 1 1 d .
N3 N 0.5752(2) 0.43408(18) 0.06415(17) 0.0340(6) Uani 1 1 d .
N4 N 0.6551(2) 0.48866(19) -0.07922(18) 0.0354(6) Uani 1 1 d .
N5 N 0.4941(2) 0.1919(2) -0.04787(18) 0.0332(6) Uani 1 1 d .
N6 N 0.8590(3) 0.7626(3) -0.2720(3) 0.0684(11) Uani 1 1 d .
N7 N -0.0136(2) 0.2964(2) -0.19105(18) 0.0406(7) Uani 1 1 d .
N8 N 0.0096(2) 0.3482(2) -0.25948(19) 0.0405(7) Uani 1 1 d .
N9 N 0.3315(2) 0.5862(2) 0.57964(17) 0.0336(6) Uani 1 1 d .
N10 N 0.2681(2) 0.68926(19) 0.83412(17) 0.0345(6) Uani 1 1 d .
N11 N 0.1860(2) 0.54520(19) 0.88804(17) 0.0329(6) Uani 1 1 d .
N12 N 0.1925(2) 0.63474(19) 0.97749(17) 0.0333(6) Uani 1 1 d .
N13 N 0.3658(2) 0.93142(19) 0.93433(18) 0.0332(6) Uani 1 1 d .
N14 N -0.0166(2) 0.3603(2) 1.16943(19) 0.0438(7) Uani 1 1 d .
N15 N 0.9395(2) 0.8395(2) 0.37218(19) 0.0415(7) Uani 1 1 d .
N16 N 0.9625(2) 0.9046(2) 0.31169(19) 0.0403(7) Uani 1 1 d .
C1 C 0.4918(3) 0.4663(2) 0.3020(2) 0.0379(8) Uani 1 1 d .
H1 H 0.457557 0.419641 0.345789 0.045 Uiso 1 1 calc R
C2 C 0.5589(3) 0.6101(2) 0.2544(2) 0.0376(8) Uani 1 1 d .
H2 H 0.570289 0.664507 0.264831 0.045 Uiso 1 1 calc R
C3 C 0.5947(3) 0.6018(2) 0.1739(2) 0.0364(7) Uani 1 1 d .
H3 H 0.630712 0.648962 0.131330 0.044 Uiso 1 1 calc R
C4 C 0.5753(2) 0.5211(2) 0.1581(2) 0.0334(7) Uani 1 1 d .
C5 C 0.5225(3) 0.4522(2) 0.2233(2) 0.0375(7) Uani 1 1 d .
H5 H 0.507898 0.397853 0.214607 0.045 Uiso 1 1 calc R
C6 C 0.6058(2) 0.5101(2) 0.0730(2) 0.0319(7) Uani 1 1 d .
C7 C 0.6833(3) 0.5624(2) -0.0641(2) 0.0349(7) Uani 1 1 d .
C8 C 0.6011(2) 0.4270(2) -0.0133(2) 0.0320(7) Uani 1 1 d .
C10 C 0.5651(2) 0.3452(2) -0.0258(2) 0.0333(7) Uani 1 1 d .
C11 C 0.5920(3) 0.3302(2) -0.1041(2) 0.0359(7) Uani 1 1 d .
H11 H 0.633997 0.370941 -0.149910 0.043 Uiso 1 1 calc R
C12 C 0.5544(3) 0.2527(2) -0.1119(2) 0.0368(8) Uani 1 1 d .
H12 H 0.571959 0.242662 -0.164118 0.044 Uiso 1 1 calc R
C13 C 0.4682(3) 0.2080(2) 0.0274(2) 0.0359(7) Uani 1 1 d .
H13 H 0.425708 0.166574 0.072258 0.043 Uiso 1 1 calc R
C14 C 0.5018(3) 0.2826(2) 0.0406(2) 0.0342(7) Uani 1 1 d .
H14 H 0.482495 0.291186 0.093399 0.041 Uiso 1 1 calc R
C15 C 0.7437(3) 0.6323(3) -0.1352(2) 0.0408(8) Uani 1 1 d .
C16 C 0.7703(4) 0.6195(3) -0.2140(3) 0.0575(11) Uani 1 1 d .
H16 H 0.750294 0.567407 -0.222794 0.069 Uiso 1 1 calc R
C17 C 0.8273(4) 0.6867(4) -0.2789(3) 0.0715(15) Uani 1 1 d .
H17 H 0.844571 0.677720 -0.331386 0.086 Uiso 1 1 calc R
C18 C 0.8321(3) 0.7743(3) -0.1961(3) 0.0601(12) Uani 1 1 d .
H18 H 0.852815 0.827485 -0.189602 0.072 Uiso 1 1 calc R
C19 C 0.7750(3) 0.7119(3) -0.1261(3) 0.0465(9) Uani 1 1 d .
H19 H 0.758240 0.723132 -0.074408 0.056 Uiso 1 1 calc R
C20 C 0.2928(2) 0.1598(2) -0.0999(2) 0.0321(7) Uani 1 1 d .
C21 C 0.2144(2) 0.2049(2) -0.1229(2) 0.0316(7) Uani 1 1 d .
C22 C 0.2351(3) 0.2409(2) -0.2056(2) 0.0368(7) Uani 1 1 d .
H22 H 0.298067 0.241113 -0.244946 0.044 Uiso 1 1 calc R
C23 C 0.1623(3) 0.2762(2) -0.2287(2) 0.0339(7) Uani 1 1 d .
H23 H 0.176524 0.301630 -0.283335 0.041 Uiso 1 1 calc R
C24 C 0.0674(3) 0.2734(2) -0.1698(2) 0.0353(7) Uani 1 1 d .
C25 C 0.0466(3) 0.2383(3) -0.0882(2) 0.0453(9) Uani 1 1 d .
H25 H -0.016840 0.236479 -0.049155 0.054 Uiso 1 1 calc R
C26 C 0.1202(3) 0.2058(3) -0.0643(2) 0.0407(8) Uani 1 1 d .
H26 H 0.106584 0.184631 -0.009157 0.049 Uiso 1 1 calc R
C27 C -0.0682(3) 0.3604(2) -0.2860(2) 0.0381(8) Uani 1 1 d .
C28 C -0.0601(3) 0.4370(3) -0.3461(3) 0.0490(10) Uani 1 1 d .
H28 H -0.008371 0.479152 -0.364379 0.059 Uiso 1 1 calc R
C29 C -0.1299(3) 0.4499(3) -0.3784(3) 0.0490(10) Uani 1 1 d .
H29 H -0.125544 0.501520 -0.417502 0.059 Uiso 1 1 calc R
C30 C -0.2059(3) 0.3864(2) -0.3527(2) 0.0352(7) Uani 1 1 d .
C31 C -0.2117(3) 0.3094(3) -0.2941(2) 0.0402(8) Uani 1 1 d .
H31 H -0.261506 0.265738 -0.277859 0.048 Uiso 1 1 calc R
C32 C -0.1440(3) 0.2969(3) -0.2598(2) 0.0403(8) Uani 1 1 d .
H32 H -0.149666 0.246221 -0.219307 0.048 Uiso 1 1 calc R
C33 C -0.2784(3) 0.3971(2) -0.3897(2) 0.0364(7) Uani 1 1 d .
C34 C 0.5805(2) 0.6555(2) 0.45391(19) 0.0313(7) Uani 1 1 d .
C35 C 0.6685(2) 0.7094(2) 0.44139(19) 0.0309(7) Uani 1 1 d .
C36 C 0.6827(2) 0.7997(2) 0.4009(2) 0.0350(7) Uani 1 1 d .
H36 H 0.633949 0.827845 0.387329 0.042 Uiso 1 1 calc R
C37 C 0.7687(3) 0.8472(2) 0.3812(2) 0.0387(8) Uani 1 1 d .
H37 H 0.777715 0.907509 0.355327 0.046 Uiso 1 1 calc R
C38 C 0.8420(2) 0.8034(2) 0.4004(2) 0.0365(7) Uani 1 1 d .
C39 C 0.8258(3) 0.7153(2) 0.4451(2) 0.0386(8) Uani 1 1 d .
H39 H 0.873148 0.688160 0.461223 0.046 Uiso 1 1 calc R
C40 C 0.7394(3) 0.6683(2) 0.4655(2) 0.0357(7) Uani 1 1 d .
H40 H 0.728454 0.609329 0.495217 0.043 Uiso 1 1 calc R
C41 C 1.0640(3) 0.9320(2) 0.2783(2) 0.0376(8) Uani 1 1 d .
C42 C 1.1018(3) 0.9816(2) 0.1986(2) 0.0383(8) Uani 1 1 d .
H42 H 1.060236 1.003475 0.173620 0.046 Uiso 1 1 calc R
C43 C 1.2010(2) 0.9989(2) 0.1562(2) 0.0341(7) Uani 1 1 d .
H43 H 1.226231 1.032174 0.102576 0.041 Uiso 1 1 calc R
C44 C 1.2637(2) 0.9662(2) 0.1938(2) 0.0322(7) Uani 1 1 d .
C45 C 1.2242(3) 0.9220(3) 0.2758(2) 0.0400(8) Uani 1 1 d .
H45 H 1.265205 0.904132 0.302371 0.048 Uiso 1 1 calc R
C46 C 1.1249(3) 0.9044(3) 0.3182(2) 0.0431(9) Uani 1 1 d .
H46 H 1.098930 0.874490 0.372892 0.052 Uiso 1 1 calc R
C47 C 1.3712(2) 0.9711(2) 0.1458(2) 0.0307(7) Uani 1 1 d .
C48 C 0.3513(3) 0.6615(2) 0.5976(2) 0.0402(8) Uani 1 1 d .
H48 H 0.387849 0.708203 0.554802 0.048 Uiso 1 1 calc R
C49 C 0.3198(3) 0.6729(2) 0.6767(2) 0.0408(8) Uani 1 1 d .
H49 H 0.334492 0.726351 0.686739 0.049 Uiso 1 1 calc R
C50 C 0.2659(2) 0.6032(2) 0.7409(2) 0.0340(7) Uani 1 1 d .
C51 C 0.2434(3) 0.5256(2) 0.7231(2) 0.0350(7) Uani 1 1 d .
H51 H 0.206415 0.478148 0.764751 0.042 Uiso 1 1 calc R
C52 C 0.2772(3) 0.5203(2) 0.6417(2) 0.0359(7) Uani 1 1 d .
H52 H 0.261354 0.468529 0.629824 0.043 Uiso 1 1 calc R
C54 C 0.2375(2) 0.6128(2) 0.8259(2) 0.0320(7) Uani 1 1 d .
C55 C 0.2459(2) 0.6964(2) 0.9107(2) 0.0324(7) Uani 1 1 d .
C56 C 0.1640(2) 0.5604(2) 0.9626(2) 0.0313(7) Uani 1 1 d .
C57 C 0.1033(2) 0.4904(2) 1.0339(2) 0.0330(7) Uani 1 1 d .
C58 C 0.0697(3) 0.5053(3) 1.1129(2) 0.0387(8) Uani 1 1 d .
H58 H 0.086655 0.558501 1.121960 0.046 Uiso 1 1 calc R
C59 C 0.0102(3) 0.4386(3) 1.1776(2) 0.0446(9) Uani 1 1 d .
H59 H -0.012503 0.449150 1.230059 0.053 Uiso 1 1 calc R
C60 C 0.0180(3) 0.3467(3) 1.0931(2) 0.0420(8) Uani 1 1 d .
H60 H 0.001477 0.292161 1.085960 0.050 Uiso 1 1 calc R
C61 C 0.0768(3) 0.4090(2) 1.0244(2) 0.0378(7) Uani 1 1 d .
H61 H 0.098278 0.396594 0.972718 0.045 Uiso 1 1 calc R
C63 C 0.3512(3) 0.8373(2) 0.8518(2) 0.0392(8) Uani 1 1 d .
H63 H 0.369526 0.825993 0.799987 0.047 Uiso 1 1 calc R
C64 C 0.3885(3) 0.9122(3) 0.8617(2) 0.0399(8) Uani 1 1 d .
H64 H 0.431721 0.951466 0.815369 0.048 Uiso 1 1 calc R
C65 C 0.3030(3) 0.8742(2) 1.0003(2) 0.0360(7) Uani 1 1 d .
H65 H 0.286821 0.886829 1.051364 0.043 Uiso 1 1 calc R
C66 C 0.2614(3) 0.7978(2) 0.9963(2) 0.0352(7) Uani 1 1 d .
H66 H 0.217910 0.759929 1.043621 0.042 Uiso 1 1 calc R
C67 C 0.2856(2) 0.7784(2) 0.9204(2) 0.0339(7) Uani 1 1 d .

loop_
_atom_site_aniso_label
_atom_site_aniso_U_11
_atom_site_aniso_U_22
_atom_site_aniso_U_33
_atom_site_aniso_U_23
_atom_site_aniso_U_13
_atom_site_aniso_U_12
Cd1 0.03183(14) 0.03499(14) 0.02764(13) -0.00794(10) -0.01675(10) 0.00041(10)
Cd2 0.03077(13) 0.03289(14) 0.03128(14) -0.00824(10) -0.01838(10) 0.00175(9)
O1 0.0342(13) 0.0586(16) 0.0332(13) -0.0062(12) -0.0176(10) 0.0110(11)
O2 0.0404(13) 0.0499(15) 0.0322(12) -0.0054(11) -0.0207(11) 0.0072(11)
O3 0.0522(15) 0.0419(14) 0.0573(16) 0.0057(12) -0.0418(14) -0.0053(12)
O4 0.0474(15) 0.0380(14) 0.0590(17) -0.0081(12) -0.0360(13) 0.0027(11)
O5 0.0382(13) 0.0460(14) 0.0343(13) -0.0062(11) -0.0214(11) -0.0060(11)
O6 0.0379(13) 0.0290(12) 0.0458(14) -0.0055(10) -0.0187(11) -0.0011(10)
O7 0.0353(12) 0.0419(13) 0.0291(12) -0.0056(10) -0.0132(10) -0.0013(10)
O8 0.0355(12) 0.0492(14) 0.0351(13) -0.0070(11) -0.0195(10) 0.0010(10)
N1 0.0356(15) 0.0406(16) 0.0305(14) -0.0102(12) -0.0148(12) -0.0025(12)
N2 0.0380(15) 0.0355(15) 0.0343(15) -0.0088(12) -0.0161(12) 0.0017(12)
N3 0.0383(15) 0.0342(15) 0.0325(15) -0.0093(12) -0.0163(12) 0.0014(12)
N4 0.0401(15) 0.0361(15) 0.0321(14) -0.0075(12) -0.0170(12) 0.0027(12)
N5 0.0329(14) 0.0365(15) 0.0345(15) -0.0093(12) -0.0171(12) -0.0008(11)
N6 0.075(3) 0.055(2) 0.055(2) 0.0052(19) -0.014(2) -0.009(2)
N7 0.0453(17) 0.0533(19) 0.0347(16) -0.0178(14) -0.0252(13) 0.0177(14)
N8 0.0484(17) 0.0457(17) 0.0420(17) -0.0135(14) -0.0317(14) 0.0117(14)
N9 0.0373(15) 0.0405(16) 0.0266(13) -0.0103(12) -0.0153(11) 0.0043(12)
N10 0.0392(15) 0.0367(15) 0.0314(14) -0.0112(12) -0.0162(12) -0.0008(12)
N11 0.0366(14) 0.0350(15) 0.0291(14) -0.0104(12) -0.0140(11) 0.0032(11)
N12 0.0371(15) 0.0348(15) 0.0323(14) -0.0084(12) -0.0180(12) 0.0027(12)
N13 0.0337(14) 0.0370(15) 0.0365(15) -0.0115(12) -0.0200(12) 0.0019(11)
N14 0.0448(17) 0.0437(18) 0.0369(16) -0.0031(14) -0.0137(14) 0.0030(14)
N15 0.0369(16) 0.0460(18) 0.0395(17) -0.0043(14) -0.0153(13) -0.0093(13)
N16 0.0356(15) 0.0436(17) 0.0372(16) -0.0059(13) -0.0111(12) -0.0062(13)
C1 0.0415(19) 0.0350(18) 0.0356(18) -0.0071(15) -0.0140(15) -0.0033(14)
C2 0.046(2) 0.0377(18) 0.0340(18) -0.0120(15) -0.0188(15) -0.0022(15)
C3 0.0394(18) 0.0375(18) 0.0344(17) -0.0085(15) -0.0166(14) -0.0033(14)
C4 0.0337(16) 0.0389(18) 0.0315(17) -0.0110(14) -0.0157(14) 0.0041(14)
C5 0.0450(19) 0.0368(18) 0.0320(17) -0.0106(14) -0.0152(15) -0.0036(15)
C6 0.0338(16) 0.0323(16) 0.0310(16) -0.0064(13) -0.0149(13) 0.0030(13)
C7 0.0372(17) 0.0346(17) 0.0337(17) -0.0073(14) -0.0155(14) 0.0029(14)
C8 0.0331(16) 0.0329(17) 0.0311(16) -0.0083(13) -0.0139(13) 0.0038(13)
C10 0.0353(17) 0.0343(17) 0.0337(17) -0.0101(14) -0.0164(14) 0.0045(13)
C11 0.0437(19) 0.0349(17) 0.0311(17) -0.0067(14) -0.0174(14) -0.0003(14)
C12 0.0451(19) 0.043(2) 0.0289(16) -0.0119(15) -0.0201(15) 0.0016(15)
C13 0.0348(17) 0.0402(19) 0.0334(17) -0.0089(15) -0.0137(14) -0.0015(14)
C14 0.0403(18) 0.0349(17) 0.0306(16) -0.0099(14) -0.0163(14) 0.0026(14)
C15 0.043(2) 0.0384(19) 0.0378(19) -0.0035(15) -0.0160(16) 0.0011(15)
C16 0.074(3) 0.054(3) 0.039(2) -0.0042(19) -0.020(2) -0.015(2)
C17 0.088(4) 0.072(3) 0.040(2) 0.001(2) -0.016(2) -0.020(3)
C18 0.058(3) 0.040(2) 0.067(3) -0.003(2) -0.013(2) -0.0053(19)
C19 0.046(2) 0.039(2) 0.050(2) -0.0064(17) -0.0163(18) 0.0003(16)
C20 0.0360(17) 0.0337(17) 0.0318(17) -0.0070(14) -0.0189(14) -0.0016(13)
C21 0.0386(17) 0.0345(17) 0.0289(16) -0.0072(13) -0.0208(14) 0.0017(13)
C22 0.0387(18) 0.0433(19) 0.0299(17) -0.0058(15) -0.0161(14) -0.0021(15)
C23 0.0404(18) 0.0374(18) 0.0281(16) -0.0040(14) -0.0197(14) 0.0005(14)
C24 0.0392(18) 0.0435(19) 0.0339(17) -0.0137(15) -0.0240(15) 0.0111(15)
C25 0.0388(19) 0.070(3) 0.0317(18) -0.0157(18) -0.0181(15) 0.0190(18)
C26 0.045(2) 0.054(2) 0.0296(17) -0.0102(16) -0.0215(15) 0.0124(16)
C27 0.0444(19) 0.0430(19) 0.0386(19) -0.0131(16) -0.0273(16) 0.0115(15)
C28 0.055(2) 0.045(2) 0.062(3) 0.0001(19) -0.044(2) -0.0046(18)
C29 0.062(3) 0.039(2) 0.056(2) 0.0057(18) -0.042(2) -0.0027(18)
C30 0.0412(18) 0.0358(18) 0.0369(18) -0.0078(14) -0.0243(15) 0.0034(14)
C31 0.0414(19) 0.0397(19) 0.0390(19) -0.0025(16) -0.0190(16) 0.0030(15)
C32 0.0429(19) 0.046(2) 0.0362(18) -0.0047(16) -0.0230(16) 0.0079(16)
C33 0.0424(19) 0.0376(18) 0.0358(18) -0.0101(15) -0.0221(15) 0.0073(15)
C34 0.0305(15) 0.0387(18) 0.0267(15) -0.0137(13) -0.0105(12) 0.0029(13)
C35 0.0325(16) 0.0372(17) 0.0236(15) -0.0079(13) -0.0113(12) 0.0000(13)
C36 0.0343(17) 0.0392(18) 0.0304(16) -0.0053(14) -0.0132(13) -0.0001(14)
C37 0.0384(18) 0.0354(18) 0.0393(19) -0.0019(15) -0.0155(15) -0.0053(14)
C38 0.0347(17) 0.0402(19) 0.0352(17) -0.0054(15) -0.0157(14) -0.0068(14)
C39 0.0361(18) 0.0406(19) 0.0389(19) 0.0001(15) -0.0193(15) -0.0029(14)
C40 0.0383(18) 0.0358(18) 0.0321(17) 0.0009(14) -0.0170(14) -0.0049(14)
C41 0.0354(17) 0.0409(19) 0.0351(18) -0.0082(15) -0.0124(14) -0.0076(14)
C42 0.0375(18) 0.0369(18) 0.0423(19) -0.0057(15) -0.0193(15) -0.0003(14)
C43 0.0363(17) 0.0353(17) 0.0320(17) -0.0048(14) -0.0163(14) 0.0000(13)
C44 0.0339(17) 0.0311(16) 0.0340(17) -0.0104(14) -0.0142(13) -0.0020(13)
C45 0.0398(19) 0.047(2) 0.0345(18) -0.0036(15) -0.0185(15) -0.0071(15)
C46 0.0404(19) 0.055(2) 0.0306(17) -0.0014(16) -0.0144(15) -0.0124(17)
C47 0.0337(16) 0.0304(16) 0.0334(16) -0.0113(13) -0.0167(13) -0.0002(12)
C48 0.048(2) 0.0364(18) 0.0324(18) -0.0067(15) -0.0121(15) 0.0000(15)
C49 0.053(2) 0.0363(18) 0.0327(18) -0.0110(15) -0.0148(16) -0.0029(16)
C50 0.0367(17) 0.0391(18) 0.0314(17) -0.0114(14) -0.0174(14) 0.0025(14)
C51 0.0371(17) 0.0381(18) 0.0295(16) -0.0102(14) -0.0117(14) -0.0007(14)
C52 0.0392(18) 0.0403(19) 0.0324(17) -0.0143(15) -0.0154(14) -0.0006(14)
C54 0.0363(17) 0.0325(17) 0.0294(16) -0.0093(13) -0.0145(13) 0.0036(13)
C55 0.0355(17) 0.0338(17) 0.0315(16) -0.0095(14) -0.0162(13) 0.0022(13)
C56 0.0347(16) 0.0345(17) 0.0287(16) -0.0103(13) -0.0155(13) 0.0051(13)
C57 0.0330(16) 0.0357(17) 0.0318(17) -0.0068(14) -0.0153(13) 0.0038(13)
C58 0.0447(19) 0.0398(19) 0.0337(18) -0.0117(15) -0.0164(15) 0.0034(15)
C59 0.049(2) 0.051(2) 0.0297(18) -0.0086(16) -0.0122(16) 0.0064(17)
C60 0.047(2) 0.0372(19) 0.041(2) -0.0062(16) -0.0181(16) 0.0020(15)
C61 0.0403(18) 0.0401(19) 0.0329(17) -0.0081(15) -0.0147(14) 0.0024(15)
C63 0.046(2) 0.044(2) 0.0315(17) -0.0122(15) -0.0171(15) -0.0035(16)
C64 0.0422(19) 0.044(2) 0.0342(18) -0.0091(15) -0.0151(15) -0.0067(15)
C65 0.0407(18) 0.0398(19) 0.0351(18) -0.0126(15) -0.0206(15) 0.0009(15)
C66 0.0387(18) 0.0379(18) 0.0309(17) -0.0082(14) -0.0156(14) -0.0012(14)
C67 0.0375(17) 0.0351(17) 0.0341(17) -0.0101(14) -0.0187(14) 0.0035(14)

loop_
_atom_type_symbol
_atom_type_description
_atom_type_scat_dispersion_real
_atom_type_scat_dispersion_imag
_atom_type_scat_source
C C 0.0181 0.0091 'International Tables Vol C Tables 4.2.6.8 and 6.1.1.4'
H H 0.0000 0.0000 'International Tables Vol C Tables 4.2.6.8 and 6.1.1.4'
Cd Cd 0.1185 4.6533 'International Tables Vol C Tables 4.2.6.8 and 6.1.1.4'
N N 0.0311 0.0180 'International Tables Vol C Tables 4.2.6.8 and 6.1.1.4'
O O 0.0492 0.0322 'International Tables Vol C Tables 4.2.6.8 and 6.1.1.4'

loop_
_geom_angle_atom_site_label_1
_geom_angle_atom_site_label_2
_geom_angle_atom_site_label_3
_geom_angle
_geom_angle_site_symmetry_1
_geom_angle_site_symmetry_3
O3 Cd1 O4 55.08(9) 2_565 2_565
O3 Cd1 O6 90.42(9) 2_565 2_666
O3 Cd1 C33 27.62(10) 2_565 2_565
O4 Cd1 C33 27.51(10) 2_565 2_565
O5 Cd1 O3 144.38(9) . 2_565
O5 Cd1 O4 89.32(9) . 2_565
O5 Cd1 O6 124.90(9) . 2_666
O5 Cd1 N1 89.71(9) . .
O5 Cd1 N9 93.32(10) . .
O5 Cd1 C33 116.81(10) . 2_565
O6 Cd1 O4 144.47(8) 2_666 2_565
O6 Cd1 C33 117.42(10) 2_666 2_565
N1 Cd1 O3 86.84(10) . 2_565
N1 Cd1 O4 82.51(10) . 2_565
N1 Cd1 O6 87.88(10) . 2_666
N1 Cd1 C33 82.83(10) . 2_565
N9 Cd1 O3 92.90(10) . 2_565
N9 Cd1 O4 101.35(10) . 2_565
N9 Cd1 O6 87.24(10) . 2_666
N9 Cd1 N1 175.11(10) . .
N9 Cd1 C33 99.18(10) . 2_565
O1 Cd2 O2 55.11(8) . .
O1 Cd2 O7 138.14(8) . 2_765
O1 Cd2 C20 27.58(9) . .
O2 Cd2 O7 165.43(8) . 2_765
O2 Cd2 C20 27.57(9) . .
O7 Cd2 O1 147.43(9) 1_445 .
O7 Cd2 O2 92.35(8) 1_445 .
O7 Cd2 O7 74.07(9) 1_445 2_765
O7 Cd2 O8 126.55(8) 1_445 2_765
O7 Cd2 C20 165.35(9) 2_765 .
O7 Cd2 C20 119.91(9) 1_445 .
O8 Cd2 O1 85.86(8) 2_765 .
O8 Cd2 O2 140.88(8) 2_765 .
O8 Cd2 O7 52.48(8) 2_765 2_765
O8 Cd2 C20 113.44(9) 2_765 .
N5 Cd2 O1 91.62(10) . .
N5 Cd2 O2 88.42(9) . .
N5 Cd2 O7 85.71(9) . 1_445
N5 Cd2 O7 85.39(9) . 2_765
N5 Cd2 O8 90.38(9) . 2_765
N5 Cd2 N13 172.86(10) . 1_544
N5 Cd2 C20 91.10(10) . .
N13 Cd2 O1 94.16(10) 1_544 .
N13 Cd2 O2 91.45(9) 1_544 .
N13 Cd2 O7 87.16(9) 1_544 1_445
N13 Cd2 O7 93.07(9) 1_544 2_765
N13 Cd2 O8 94.21(10) 1_544 2_765
N13 Cd2 C20 92.08(10) 1_544 .
C20 O1 Cd2 92.9(2) . .
C20 O2 Cd2 89.3(2) . .
C33 O3 Cd1 93.1(2) . 2_565
C33 O4 Cd1 90.1(2) . 2_565
C34 O5 Cd1 101.6(2) . .
C34 O6 Cd1 161.7(2) . 2_666
Cd2 O7 Cd2 105.93(9) 1_665 2_765
C47 O7 Cd2 166.9(2) . 1_665
C47 O7 Cd2 86.36(19) . 2_765
C47 O8 Cd2 98.8(2) . 2_765
C1 N1 Cd1 119.1(2) . .
C2 N1 Cd1 121.1(2) . .
C2 N1 C1 117.7(3) . .
C7 N2 C6 114.9(3) . .
C6 N3 C8 115.4(3) . .
C8 N4 C7 115.4(3) . .
C12 N5 Cd2 121.3(2) . .
C12 N5 C13 117.8(3) . .
C13 N5 Cd2 120.9(2) . .
C17 N6 C18 116.2(4) . .
N8 N7 C24 113.5(3) . .
N7 N8 C27 113.4(3) . .
C48 N9 Cd1 116.0(2) . .
C52 N9 Cd1 125.1(2) . .
C52 N9 C48 117.8(3) . .
C54 N10 C55 115.8(3) . .
C56 N11 C54 114.5(3) . .
C55 N12 C56 115.0(3) . .
C64 N13 Cd2 116.7(2) . 1_566
C64 N13 C65 117.5(3) . .
C65 N13 Cd2 125.7(2) . 1_566
C59 N14 C60 116.5(3) . .
N16 N15 C38 113.5(3) . .
N15 N16 C41 112.2(3) . .
N1 C1 C5 123.3(3) . .
N1 C2 C3 123.2(3) . .
C2 C3 C4 118.4(3) . .
C3 C4 C6 121.1(3) . .
C5 C4 C3 118.9(3) . .
C5 C4 C6 119.9(3) . .
C4 C5 C1 118.3(3) . .
N2 C6 C4 118.5(3) . .
N3 C6 N2 124.9(3) . .
N3 C6 C4 116.6(3) . .
N2 C7 C15 118.1(3) . .
N4 C7 N2 124.6(3) . .
N4 C7 C15 117.4(3) . .
N3 C8 C10 117.0(3) . .
N4 C8 N3 124.8(3) . .
N4 C8 C10 118.1(3) . .
C11 C10 C8 121.0(3) . .
C14 C10 C8 120.3(3) . .
C14 C10 C11 118.7(3) . .
C12 C11 C10 118.3(3) . .
N5 C12 C11 123.1(3) . .
N5 C13 C14 122.9(3) . .
C13 C14 C10 119.2(3) . .
C16 C15 C7 119.9(4) . .
C19 C15 C7 121.8(4) . .
C19 C15 C16 118.3(4) . .
C17 C16 C15 118.0(4) . .
N6 C17 C16 125.0(5) . .
N6 C18 C19 124.1(4) . .
C15 C19 C18 118.4(4) . .
O1 C20 Cd2 59.48(18) . .
O1 C20 C21 118.4(3) . .
O2 C20 Cd2 63.15(18) . .
O2 C20 O1 122.5(3) . .
O2 C20 C21 119.1(3) . .
C21 C20 Cd2 174.4(2) . .
C22 C21 C20 119.3(3) . .
C26 C21 C20 121.1(3) . .
C26 C21 C22 119.5(3) . .
C23 C22 C21 120.2(3) . .
C22 C23 C24 119.7(3) . .
C23 C24 N7 122.3(3) . .
C25 C24 N7 117.1(3) . .
C25 C24 C23 120.3(3) . .
C24 C25 C26 120.2(3) . .
C25 C26 C21 120.0(3) . .
C28 C27 N8 116.6(3) . .
C32 C27 N8 122.8(3) . .
C32 C27 C28 120.4(3) . .
C29 C28 C27 119.5(4) . .
C30 C29 C28 120.5(3) . .
C29 C30 C31 119.3(3) . .
C29 C30 C33 121.1(3) . .
C31 C30 C33 119.5(3) . .
C32 C31 C30 120.8(4) . .
C27 C32 C31 119.5(3) . .
O3 C33 Cd1 59.29(17) . 2_565
O3 C33 C30 118.4(3) . .
O4 C33 Cd1 62.44(18) . 2_565
O4 C33 O3 121.6(3) . .
O4 C33 C30 120.0(3) . .
C30 C33 Cd1 174.1(3) . 2_565
O5 C34 C35 118.0(3) . .
O6 C34 O5 122.2(3) . .
O6 C34 C35 119.8(3) . .
C36 C35 C34 120.0(3) . .
C40 C35 C34 119.9(3) . .
C40 C35 C36 120.0(3) . .
C37 C36 C35 120.2(3) . .
C36 C37 C38 119.2(3) . .
C37 C38 N15 125.1(3) . .
C39 C38 N15 114.2(3) . .
C39 C38 C37 120.6(3) . .
C40 C39 C38 119.9(3) . .
C39 C40 C35 119.8(3) . .
C42 C41 N16 115.5(3) . .
C42 C41 C46 120.3(3) . .
C46 C41 N16 123.8(3) . .
C43 C42 C41 120.2(3) . .
C42 C43 C44 120.0(3) . .
C43 C44 C47 121.1(3) . .
C45 C44 C43 119.1(3) . .
C45 C44 C47 119.5(3) . .
C46 C45 C44 120.6(3) . .
C45 C46 C41 119.4(3) . .
O7 C47 C44 119.2(3) . .
O8 C47 O7 121.4(3) . .
O8 C47 C44 119.3(3) . .
N9 C48 C49 123.0(3) . .
C48 C49 C50 118.9(3) . .
C49 C50 C54 119.1(3) . .
C51 C50 C49 118.7(3) . .
C51 C50 C54 122.1(3) . .
C50 C51 C52 118.5(3) . .
N9 C52 C51 123.1(3) . .
N10 C54 N11 125.1(3) . .
N10 C54 C50 115.8(3) . .
N11 C54 C50 119.1(3) . .
N10 C55 N12 124.5(3) . .
N10 C55 C67 116.2(3) . .
N12 C55 C67 119.2(3) . .
N11 C56 N12 125.0(3) . .
N11 C56 C57 117.4(3) . .
N12 C56 C57 117.6(3) . .
C58 C57 C56 120.5(3) . .
C61 C57 C56 121.4(3) . .
C61 C57 C58 118.1(3) . .
C59 C58 C57 118.3(3) . .
N14 C59 C58 124.2(4) . .
N14 C60 C61 123.9(4) . .
C60 C61 C57 119.0(3) . .
C64 C63 C67 119.1(3) . .
N13 C64 C63 123.2(3) . .
N13 C65 C66 123.5(3) . .
C65 C66 C67 118.5(3) . .
C63 C67 C55 119.7(3) . .
C66 C67 C55 122.1(3) . .
C66 C67 C63 118.2(3) . .

loop_
_geom_bond_atom_site_label_1
_geom_bond_atom_site_label_2
_geom_bond_distance
_geom_bond_site_symmetry_2
Cd1 O3 2.336(2) 2_565
Cd1 O4 2.405(3) 2_565
Cd1 O5 2.303(2) .
Cd1 O6 2.336(2) 2_666
Cd1 N1 2.326(3) .
Cd1 N9 2.309(3) .
Cd1 C33 2.713(3) 2_565
Cd2 O1 2.341(2) .
Cd2 O2 2.421(2) .
Cd2 O7 2.325(2) 1_445
Cd2 O7 2.603(2) 2_765
Cd2 O8 2.337(2) 2_765
Cd2 N5 2.315(3) .
Cd2 N13 2.315(3) 1_544
Cd2 C20 2.714(3) .
O1 C20 1.258(4) .
O2 C20 1.256(4) .
O3 C33 1.260(4) .
O4 C33 1.253(4) .
O5 C34 1.265(4) .
O6 C34 1.263(4) .
O7 C47 1.261(4) .
O8 C47 1.259(4) .
N1 C1 1.339(4) .
N1 C2 1.335(4) .
N2 C6 1.346(4) .
N2 C7 1.345(4) .
N3 C6 1.331(4) .
N3 C8 1.341(4) .
N4 C7 1.341(4) .
N4 C8 1.333(4) .
N5 C12 1.339(5) .
N5 C13 1.349(4) .
N6 C17 1.322(7) .
N6 C18 1.335(6) .
N7 N8 1.249(4) .
N7 C24 1.434(4) .
N8 C27 1.432(4) .
N9 C48 1.339(5) .
N9 C52 1.338(4) .
N10 C54 1.332(4) .
N10 C55 1.335(4) .
N11 C54 1.342(4) .
N11 C56 1.342(4) .
N12 C55 1.339(4) .
N12 C56 1.348(4) .
N13 C64 1.332(5) .
N13 C65 1.340(5) .
N14 C59 1.334(5) .
N14 C60 1.343(5) .
N15 N16 1.256(4) .
N15 C38 1.430(4) .
N16 C41 1.434(4) .
C1 C5 1.389(5) .
C2 C3 1.386(5) .
C3 C4 1.394(5) .
C4 C5 1.385(5) .
C4 C6 1.484(5) .
C7 C15 1.475(5) .
C8 C10 1.480(5) .
C10 C11 1.393(5) .
C10 C14 1.388(5) .
C11 C12 1.391(5) .
C13 C14 1.371(5) .
C15 C16 1.392(6) .
C15 C19 1.388(5) .
C16 C17 1.384(6) .
C18 C19 1.391(6) .
C20 C21 1.506(5) .
C21 C22 1.402(5) .
C21 C26 1.392(5) .
C22 C23 1.381(5) .
C23 C24 1.394(5) .
C24 C25 1.383(5) .
C25 C26 1.387(5) .
C27 C28 1.396(5) .
C27 C32 1.381(5) .
C28 C29 1.389(5) .
C29 C30 1.385(5) .
C30 C31 1.392(5) .
C30 C33 1.488(5) .
C31 C32 1.387(5) .
C34 C35 1.496(4) .
C35 C36 1.399(5) .
C35 C40 1.394(5) .
C36 C37 1.380(5) .
C37 C38 1.397(5) .
C38 C39 1.391(5) .
C39 C40 1.379(5) .
C41 C42 1.383(5) .
C41 C46 1.391(5) .
C42 C43 1.378(5) .
C43 C44 1.399(5) .
C44 C45 1.393(5) .
C44 C47 1.492(5) .
C45 C46 1.382(5) .
C48 C49 1.381(5) .
C49 C50 1.388(5) .
C50 C51 1.386(5) .
C50 C54 1.481(5) .
C51 C52 1.388(5) .
C55 C67 1.483(5) .
C56 C57 1.478(5) .
C57 C58 1.395(5) .
C57 C61 1.388(5) .
C58 C59 1.391(5) .
C60 C61 1.385(5) .
C63 C64 1.371(5) .
C63 C67 1.391(5) .
C65 C66 1.376(5) .
C66 C67 1.387(5) .

loop_
_geom_torsion_atom_site_label_1
_geom_torsion_atom_site_label_2
_geom_torsion_atom_site_label_3
_geom_torsion_atom_site_label_4
_geom_torsion
_geom_torsion_site_symmetry_1
Cd1 O3 C33 O4 4.6(4) 2_565
Cd1 O3 C33 C30 -173.7(3) 2_565
Cd1 O4 C33 O3 -4.5(4) 2_565
Cd1 O4 C33 C30 173.8(3) 2_565
Cd1 O5 C34 O6 -5.1(4) .
Cd1 O5 C34 C35 173.2(2) .
Cd1 O6 C34 O5 127.8(6) 2_666
Cd1 O6 C34 C35 -50.4(8) 2_666
Cd1 N1 C1 C5 163.5(3) .
Cd1 N1 C2 C3 -164.8(3) .
Cd1 N9 C48 C49 -166.9(3) .
Cd1 N9 C52 C51 165.1(3) .
Cd2 O1 C20 O2 4.4(4) .
Cd2 O1 C20 C21 -174.0(3) .
Cd2 O2 C20 O1 -4.2(3) .
Cd2 O2 C20 C21 174.2(3) .
Cd2 O7 C47 O8 9.6(3) 2_765
Cd2 O7 C47 O8 169.4(8) 1_665
Cd2 O7 C47 C44 -166.1(3) 2_765
Cd2 O7 C47 C44 -6.4(12) 1_665
Cd2 O8 C47 O7 -10.8(3) 2_765
Cd2 O8 C47 C44 164.9(2) 2_765
Cd2 N5 C12 C11 179.0(3) .
Cd2 N5 C13 C14 -179.0(3) .
Cd2 N13 C64 C63 -177.1(3) 1_566
Cd2 N13 C65 C66 176.2(3) 1_566
O1 C20 C21 C22 -3.4(5) .
O1 C20 C21 C26 171.9(3) .
O2 C20 C21 C22 178.1(3) .
O2 C20 C21 C26 -6.6(5) .
O5 C34 C35 C36 9.5(5) .
O5 C34 C35 C40 -166.5(3) .
O6 C34 C35 C36 -172.2(3) .
O6 C34 C35 C40 11.8(5) .
N1 C1 C5 C4 1.4(6) .
N1 C2 C3 C4 1.8(6) .
N2 C7 C15 C16 178.8(4) .
N2 C7 C15 C19 -1.6(5) .
N3 C8 C10 C11 -177.0(3) .
N3 C8 C10 C14 4.4(5) .
N4 C7 C15 C16 -0.9(5) .
N4 C7 C15 C19 178.7(3) .
N4 C8 C10 C11 4.1(5) .
N4 C8 C10 C14 -174.5(3) .
N5 C13 C14 C10 0.2(5) .
N6 C18 C19 C15 -0.1(7) .
N7 N8 C27 C28 159.3(4) .
N7 N8 C27 C32 -26.1(5) .
N7 C24 C25 C26 173.2(4) .
N8 N7 C24 C23 -24.9(5) .
N8 N7 C24 C25 162.1(3) .
N8 C27 C28 C29 175.8(4) .
N8 C27 C32 C31 -173.7(3) .
N9 C48 C49 C50 0.5(6) .
N10 C55 C67 C63 -7.2(5) .
N10 C55 C67 C66 174.4(3) .
N11 C56 C57 C58 -173.7(3) .
N11 C56 C57 C61 5.2(5) .
N12 C55 C67 C63 171.8(3) .
N12 C55 C67 C66 -6.5(5) .
N12 C56 C57 C58 5.9(5) .
N12 C56 C57 C61 -175.2(3) .
N13 C65 C66 C67 0.3(6) .
N14 C60 C61 C57 0.8(6) .
N15 N16 C41 C42 160.0(3) .
N15 N16 C41 C46 -13.7(5) .
N15 C38 C39 C40 -170.4(3) .
N16 N15 C38 C37 -17.3(5) .
N16 N15 C38 C39 157.7(3) .
N16 C41 C42 C43 -169.3(3) .
N16 C41 C46 C45 169.1(4) .
C1 N1 C2 C3 -1.1(5) .
C2 N1 C1 C5 -0.5(5) .
C2 C3 C4 C5 -0.8(5) .
C2 C3 C4 C6 175.9(3) .
C3 C4 C5 C1 -0.7(5) .
C3 C4 C6 N2 6.3(5) .
C3 C4 C6 N3 -173.1(3) .
C5 C4 C6 N2 -177.1(3) .
C5 C4 C6 N3 3.5(5) .
C6 N2 C7 N4 -0.2(5) .
C6 N2 C7 C15 -179.8(3) .
C6 N3 C8 N4 1.3(5) .
C6 N3 C8 C10 -177.5(3) .
C6 C4 C5 C1 -177.4(3) .
C7 N2 C6 N3 1.0(5) .
C7 N2 C6 C4 -178.4(3) .
C7 N4 C8 N3 -0.6(5) .
C7 N4 C8 C10 178.2(3) .
C7 C15 C16 C17 -179.8(4) .
C7 C15 C19 C18 179.7(4) .
C8 N3 C6 N2 -1.5(5) .
C8 N3 C6 C4 177.9(3) .
C8 N4 C7 N2 0.0(5) .
C8 N4 C7 C15 179.7(3) .
C8 C10 C11 C12 -178.9(3) .
C8 C10 C14 C13 179.0(3) .
C10 C11 C12 N5 -0.3(6) .
C11 C10 C14 C13 0.3(5) .
C12 N5 C13 C14 -0.8(5) .
C13 N5 C12 C11 0.9(5) .
C14 C10 C11 C12 -0.3(5) .
C15 C16 C17 N6 0.2(9) .
C16 C15 C19 C18 -0.6(6) .
C17 N6 C18 C19 0.8(8) .
C18 N6 C17 C16 -0.8(9) .
C19 C15 C16 C17 0.6(7) .
C20 C21 C22 C23 174.7(3) .
C20 C21 C26 C25 -172.3(4) .
C21 C22 C23 C24 -1.9(5) .
C22 C21 C26 C25 3.0(6) .
C22 C23 C24 N7 -170.5(3) .
C22 C23 C24 C25 2.2(6) .
C23 C24 C25 C26 0.1(6) .
C24 N7 N8 C27 171.0(3) .
C24 C25 C26 C21 -2.8(6) .
C26 C21 C22 C23 -0.7(5) .
C27 C28 C29 C30 -1.5(7) .
C28 C27 C32 C31 0.7(6) .
C28 C29 C30 C31 0.0(7) .
C28 C29 C30 C33 -176.9(4) .
C29 C30 C31 C32 1.8(6) .
C29 C30 C33 O3 -13.4(6) .
C29 C30 C33 O4 168.2(4) .
C30 C31 C32 C27 -2.2(6) .
C31 C30 C33 O3 169.6(4) .
C31 C30 C33 O4 -8.7(5) .
C32 C27 C28 C29 1.1(7) .
C33 C30 C31 C32 178.8(3) .
C34 C35 C36 C37 -172.8(3) .
C34 C35 C40 C39 172.2(3) .
C35 C36 C37 C38 1.4(5) .
C36 C35 C40 C39 -3.8(5) .
C36 C37 C38 N15 169.3(3) .
C36 C37 C38 C39 -5.4(6) .
C37 C38 C39 C40 4.8(6) .
C38 N15 N16 C41 -172.6(3) .
C38 C39 C40 C35 -0.2(6) .
C40 C35 C36 C37 3.2(5) .
C41 C42 C43 C44 -0.1(5) .
C42 C41 C46 C45 -4.2(6) .
C42 C43 C44 C45 -4.5(5) .
C42 C43 C44 C47 170.2(3) .
C43 C44 C45 C46 4.9(5) .
C43 C44 C47 O7 -1.1(5) .
C43 C44 C47 O8 -176.9(3) .
C44 C45 C46 C41 -0.5(6) .
C45 C44 C47 O7 173.7(3) .
C45 C44 C47 O8 -2.2(5) .
C46 C41 C42 C43 4.6(6) .
C47 C44 C45 C46 -170.0(3) .
C48 N9 C52 C51 -2.0(5) .
C48 C49 C50 C51 -1.8(6) .
C48 C49 C50 C54 176.1(3) .
C49 C50 C51 C52 1.1(5) .
C49 C50 C54 N10 -1.0(5) .
C49 C50 C54 N11 -179.5(3) .
C50 C51 C52 N9 0.8(5) .
C51 C50 C54 N10 176.7(3) .
C51 C50 C54 N11 -1.7(5) .
C52 N9 C48 C49 1.3(5) .
C54 N10 C55 N12 -3.2(5) .
C54 N10 C55 C67 175.8(3) .
C54 N11 C56 N12 -2.5(5) .
C54 N11 C56 C57 177.1(3) .
C54 C50 C51 C52 -176.6(3) .
C55 N10 C54 N11 1.0(5) .
C55 N10 C54 C50 -177.3(3) .
C55 N12 C56 N11 0.7(5) .
C55 N12 C56 C57 -179.0(3) .
C56 N11 C54 N10 1.6(5) .
C56 N11 C54 C50 179.9(3) .
C56 N12 C55 N10 2.4(5) .
C56 N12 C55 C67 -176.6(3) .
C56 C57 C58 C59 177.9(3) .
C56 C57 C61 C60 -178.5(3) .
C57 C58 C59 N14 0.6(6) .
C58 C57 C61 C60 0.5(5) .
C59 N14 C60 C61 -1.3(6) .
C60 N14 C59 C58 0.6(6) .
C61 C57 C58 C59 -1.1(5) .
C64 N13 C65 C66 -0.2(5) .
C64 C63 C67 C55 -179.0(3) .
C64 C63 C67 C66 -0.6(5) .
C65 N13 C64 C63 -0.3(6) .
C65 C66 C67 C55 178.5(3) .
C65 C66 C67 C63 0.2(5) .
C67 C63 C64 N13 0.7(6) .
